data_4518490
loop_
_publ_author_name
'Cho, Hye Jin'
'Kim, Kyung-Su'
'Kim, Hyunwoo'
'Kim, Taewoo'
'Malyutin, Andrey G.'
'Rees, Douglas C.'
'Yoo, Byung-Kuk'
'Song, Changsik'

_publ_section_title
;
 Microcrystal Electron Diffraction Elucidates Water-Specific
 Polymorphism-Induced Emission Enhancement of Bis-arylacylhydrazone.
;
_journal_issue 6
_journal_name_full 'ACS applied materials &amp; interfaces'
_journal_page_first 7546
_journal_page_last 7555
_journal_paper_doi 10.1021/acsami.0c21248
_journal_volume 13
_journal_year 2021
_chemical_formula_moiety 'C22 H18 N4 O2, 2(H2 O)'
_chemical_formula_sum 'C22 H22 N4 O4'
_chemical_formula_weight 406.44
_space_group_crystal_system monoclinic
_space_group_IT_number 15
_space_group_name_Hall '-C 2yc'
_space_group_name_H-M_alt 'C 1 2/c 1'
_atom_sites_solution_hydrogens mixed
_atom_sites_solution_primary dual
_audit_creation_date 2020-09-03
_audit_creation_method
;
Olex2 1.3
(compiled 2020.07.31 svn.rc2a77460 for OlexSys, GUI svn.r6145)
;
_cell_angle_alpha 90
_cell_angle_beta 96.50(3)
_cell_angle_gamma 90
_cell_formula_units_Z 4
_cell_length_a 12.510(3)
_cell_length_b 4.6400(9)
_cell_length_c 33.910(7)
_cell_measurement_reflns_used 2480
_cell_measurement_temperature 100
_cell_measurement_theta_max 1.026
_cell_measurement_theta_min 0.116
_cell_volume 1955.7(7)
_computing_cell_refinement XDS
_computing_data_collection manual
_computing_data_reduction XDSCONV
_computing_molecular_graphics 'Olex2 1.3 (Dolomanov et al., 2009)'
_computing_publication_material 'Olex2 1.3 (Dolomanov et al., 2009)'
_computing_structure_refinement 'SHELXL 2018/3 (Sheldrick, 2015)'
_computing_structure_solution 'SHELXT 2018/2 (Sheldrick, 2018)'
_diffrn_ambient_temperature 100
_diffrn_measured_fraction_theta_full 0.821
_diffrn_measured_fraction_theta_max 0.826
_diffrn_measurement_device_type 'thermo fisher talos arctica'
_diffrn_measurement_method 'single axis continous rotation'
_diffrn_radiation_type '200 keV electrons'
_diffrn_radiation_wavelength 0.02508
_diffrn_reflns_av_R_equivalents 0.0939
_diffrn_reflns_av_unetI/netI 0.1322
_diffrn_reflns_Laue_measured_fraction_full 0.821
_diffrn_reflns_Laue_measured_fraction_max 0.826
_diffrn_reflns_limit_h_max 17
_diffrn_reflns_limit_h_min -17
_diffrn_reflns_limit_k_max 6
_diffrn_reflns_limit_k_min -6
_diffrn_reflns_limit_l_max 44
_diffrn_reflns_limit_l_min -44
_diffrn_reflns_number 6633
_diffrn_reflns_point_group_measured_fraction_full 0.821
_diffrn_reflns_point_group_measured_fraction_max 0.826
_diffrn_reflns_theta_full 0.862
_diffrn_reflns_theta_max 1.026
_diffrn_reflns_theta_min 0.116
_diffrn_source 'field emission gun'
_diffrn_standards_number 0
_exptl_absorpt_coefficient_mu 0.000
_exptl_absorpt_correction_type none
_exptl_crystal_density_diffrn 1.380
_exptl_crystal_description 'micro crystal'
_exptl_crystal_F_000 334
_refine_diff_density_max 0.204
_refine_diff_density_min -0.169
_refine_diff_density_rms 0.050
_refine_ls_extinction_coef 21190(46)
_refine_ls_extinction_expression Fc^*^=kFc[1+0.001xFc^2^\l^3^/sin(2\q)]^-1/4^
_refine_ls_extinction_method 'SHELXL-2018/3 (Sheldrick 2018)'
_refine_ls_goodness_of_fit_ref 1.109
_refine_ls_hydrogen_treatment mixed
_refine_ls_matrix_type full
_refine_ls_number_parameters 144
_refine_ls_number_reflns 2480
_refine_ls_number_restraints 12
_refine_ls_restrained_S_all 1.108
_refine_ls_R_factor_all 0.2178
_refine_ls_R_factor_gt 0.2128
_refine_ls_shift/su_max 0.040
_refine_ls_shift/su_mean 0.000
_refine_ls_structure_factor_coef Fsqd
_refine_ls_weighting_details 'w=1/[\s^2^(Fo^2^)+(0.1614P)^2^+3.1978P] where P=(Fo^2^+2Fc^2^)/3'
_refine_ls_weighting_scheme calc
_refine_ls_wR_factor_gt 0.5027
_refine_ls_wR_factor_ref 0.5051
_reflns_Friedel_coverage 0.000
_reflns_number_gt 2264
_reflns_number_total 2480
_reflns_threshold_expression 'I > 2\s(I)'
_cod_data_source_file am0c21248_si_003.cif
_cod_data_source_block 15_0p7
_cod_depositor_comments 'Adding full bibliography for 4518489--4518490.cif.'
_cod_database_code 4518490
_shelx_shelxl_version_number 2018/3
_shelx_space_group_comment
;
The symmetry employed for this shelxl refinement is uniquely defined
by the following loop, which should always be used as a source of
symmetry information in preference to the above space-group names.
They are only intended as comments.
;
_exptl_absorpt_special_details 'electron diffraction, unknown absorption effects'
_olex2_refinement_description
;
1. Fixed Uiso
 At 1.2 times of:
  All C(H) groups, All N(H) groups
 At 1.5 times of:
  All O(H) groups
2. Uiso/Uaniso restraints and constraints
Uanis(C3) \\sim Ueq, Uanis(C11) \\sim Ueq: with sigma of 0.015 and sigma for
terminal atoms of 0.035
3.a Free rotating group:
 O2(H2B)
3.b Aromatic/amide H refined with riding coordinates:
 C11(H11), C10(H10), C5(H5), N2(H2), C4(H4), C2(H2A), C1(H1), C7(H7), C3(H3)
;
_olex2_submission_special_instructions 'No special instructions were received'

loop_
_space_group_symop_operation_xyz
'x, y, z'
'-x, y, -z+1/2'
'x+1/2, y+1/2, z'
'-x+1/2, y+1/2, -z+1/2'
'-x, -y, -z'
'x, -y, z-1/2'
'-x+1/2, -y+1/2, -z'
'x+1/2, -y+1/2, z-1/2'

loop_
_atom_site_label
_atom_site_type_symbol
_atom_site_fract_x
_atom_site_fract_y
_atom_site_fract_z
_atom_site_U_iso_or_equiv
_atom_site_adp_type
_atom_site_occupancy
_atom_site_site_symmetry_order
_atom_site_calc_flag
_atom_site_refinement_flags_posn
_atom_site_refinement_flags_adp
_atom_site_refinement_flags_occupancy
_atom_site_disorder_assembly
_atom_site_disorder_group
O1 O 0.4405(5) 0.2023(12) 0.5629(3) 0.0325(17) Uani 1 1 d . . . . .
C11 C 0.1388(6) -0.3037(15) 0.4934(3) 0.0272(19) Uani 1 1 d . U . . .
H11 H 0.065278 -0.340364 0.489653 0.033 Uiso 1 1 calc R U . . .
O2 O 0.5543(5) -0.2912(14) 0.5909(3) 0.0345(19) Uani 1 1 d G . . . .
H2B H 0.511228 -0.427063 0.583417 0.052 Uiso 1 1 d G U . . .
C10 C 0.1813(5) -0.0974(16) 0.5216(3) 0.0238(17) Uani 1 1 d . . . . .
H10 H 0.134236 0.006460 0.535549 0.029 Uiso 1 1 calc R U . . .
N1 N 0.3185(5) 0.5102(14) 0.6066(3) 0.034(2) Uani 1 1 d . . . . .
C5 C 0.4002(6) 0.9061(16) 0.6670(3) 0.034(2) Uani 1 1 d . . . . .
H5 H 0.451298 0.809752 0.654011 0.041 Uiso 1 1 calc R U . . .
C8 C 0.3410(6) 0.1628(15) 0.5587(3) 0.0246(18) Uani 1 1 d . . . . .
N2 N 0.2749(5) 0.3159(15) 0.5793(3) 0.0278(17) Uani 1 1 d . . . . .
H2 H 0.206368 0.291304 0.575391 0.033 Uiso 1 1 calc R U . . .
C4 C 0.4312(7) 1.1062(19) 0.6965(3) 0.033(2) Uani 1 1 d . . . . .
H4 H 0.503971 1.141716 0.703702 0.040 Uiso 1 1 calc R U . . .
C2 C 0.2460(7) 1.2009(18) 0.7052(3) 0.032(2) Uani 1 1 d . . . . .
H2A H 0.194507 1.296239 0.718123 0.039 Uiso 1 1 calc R U . . .
C9 C 0.2897(6) -0.0452(15) 0.5292(3) 0.0259(19) Uani 1 1 d . . . . .
C6 C 0.2877(6) 0.8514(16) 0.6569(3) 0.030(2) Uani 1 1 d . . . . .
C1 C 0.2157(8) 1.0051(16) 0.6758(3) 0.038(3) Uani 1 1 d . . . . .
H1 H 0.142634 0.975573 0.668432 0.045 Uiso 1 1 calc R U . . .
C7 C 0.2527(7) 0.6400(18) 0.6269(3) 0.035(2) Uani 1 1 d . . . . .
H7 H 0.179789 0.596418 0.622195 0.042 Uiso 1 1 calc R U . . .
C3 C 0.3549(7) 1.2546(16) 0.7155(3) 0.035(2) Uani 1 1 d . U . . .
H3 H 0.376800 1.389561 0.735053 0.042 Uiso 1 1 calc R U . . .
H2C H 0.501(3) -0.130(8) 0.5805(13) 0.025(7) Uiso 1 1 d . . . . .

loop_
_atom_site_aniso_label
_atom_site_aniso_U_11
_atom_site_aniso_U_22
_atom_site_aniso_U_33
_atom_site_aniso_U_23
_atom_site_aniso_U_13
_atom_site_aniso_U_12
O1 0.023(3) 0.014(3) 0.060(6) 0.003(3) 0.004(3) -0.007(2)
C11 0.026(3) 0.018(3) 0.037(6) -0.001(3) 0.000(3) 0.015(3)
O2 0.016(3) 0.024(3) 0.065(6) -0.006(3) 0.008(3) -0.003(2)
C10 0.018(3) 0.027(4) 0.027(5) -0.012(3) 0.003(3) -0.005(3)
N1 0.014(3) 0.017(3) 0.074(7) -0.004(3) 0.015(3) -0.004(2)
C5 0.021(4) 0.016(3) 0.069(8) 0.004(4) 0.018(4) 0.001(3)
C8 0.027(4) 0.014(3) 0.033(6) -0.001(3) 0.006(3) -0.007(3)
N2 0.025(3) 0.023(3) 0.035(6) -0.004(3) 0.002(3) -0.001(2)
C4 0.036(4) 0.036(5) 0.026(6) -0.009(4) 0.001(4) -0.007(4)
C2 0.032(4) 0.025(4) 0.041(7) 0.007(3) 0.006(4) 0.000(3)
C9 0.018(3) 0.017(3) 0.042(6) 0.004(3) -0.002(3) -0.007(3)
C6 0.015(3) 0.015(3) 0.061(7) -0.006(3) 0.007(3) -0.004(3)
C1 0.037(4) 0.015(3) 0.062(8) -0.009(4) 0.011(4) 0.005(3)
C7 0.026(4) 0.026(4) 0.054(7) -0.005(4) 0.013(4) 0.003(3)
C3 0.047(5) 0.011(3) 0.047(7) -0.009(3) 0.006(4) -0.004(3)

loop_
_atom_type_symbol
_atom_type_description
_atom_type_scat_dispersion_real
_atom_type_scat_dispersion_imag
_atom_type_scat_source
C C 0.0000 0.0000 'International Tables Vol C Tables 4.2.6.8 and 6.1.1.4'
H H 0.0000 0.0000 'International Tables Vol C Tables 4.2.6.8 and 6.1.1.4'
N N 0.0000 0.0000 'International Tables Vol C Tables 4.2.6.8 and 6.1.1.4'
O O 0.0000 0.0000 'International Tables Vol C Tables 4.2.6.8 and 6.1.1.4'

loop_
_geom_angle_atom_site_label_1
_geom_angle_atom_site_label_2
_geom_angle_atom_site_label_3
_geom_angle
_geom_angle_site_symmetry_1
_geom_angle_site_symmetry_3
_geom_angle_publ_flag
C10 C11 H11 120.5 . . ?
C10 C11 C9 119.1(7) . 7_546 ?
C9 C11 H11 120.5 7_546 . ?
H2B O2 H2C 94.0 . . ?
C11 C10 H10 118.9 . . ?
C9 C10 C11 122.2(7) . . ?
C9 C10 H10 118.9 . . ?
C7 N1 N2 116.3(7) . . ?
C4 C5 H5 120.8 . . ?
C4 C5 C6 118.5(8) . . ?
C6 C5 H5 120.8 . . ?
O1 C8 N2 121.7(8) . . ?
O1 C8 C9 121.5(7) . . ?
N2 C8 C9 116.7(7) . . ?
N1 N2 H2 120.7 . . ?
C8 N2 N1 118.7(7) . . ?
C8 N2 H2 120.7 . . ?
C5 C4 H4 119.5 . . ?
C5 C4 C3 121.0(8) . . ?
C3 C4 H4 119.5 . . ?
C1 C2 H2A 120.5 . . ?
C1 C2 C3 118.9(8) . . ?
C3 C2 H2A 120.5 . . ?
C11 C9 C8 115.6(6) 7_546 . ?
C10 C9 C11 118.7(8) . 7_546 ?
C10 C9 C8 125.7(7) . . ?
C5 C6 C7 120.0(7) . . ?
C1 C6 C5 118.6(8) . . ?
C1 C6 C7 121.5(7) . . ?
C2 C1 H1 118.5 . . ?
C6 C1 C2 123.1(9) . . ?
C6 C1 H1 118.5 . . ?
N1 C7 C6 122.4(8) . . ?
N1 C7 H7 118.8 . . ?
C6 C7 H7 118.8 . . ?
C4 C3 H3 120.0 . . ?
C2 C3 C4 119.9(8) . . ?
C2 C3 H3 120.0 . . ?

loop_
_geom_bond_atom_site_label_1
_geom_bond_atom_site_label_2
_geom_bond_distance
_geom_bond_site_symmetry_2
_geom_bond_publ_flag
O1 C8 1.249(10) . ?
C11 H11 0.9300 . ?
C11 C10 1.414(11) . ?
C11 C9 1.426(12) 7_546 ?
O2 H2B 0.8497 . ?
O2 H2C 1.04(4) . ?
C10 H10 0.9300 . ?
C10 C9 1.373(10) . ?
N1 N2 1.360(11) . ?
N1 C7 1.283(11) . ?
C5 H5 0.9300 . ?
C5 C4 1.389(13) . ?
C5 C6 1.433(11) . ?
C8 N2 1.346(11) . ?
C8 C9 1.483(11) . ?
N2 H2 0.8600 . ?
C4 H4 0.9300 . ?
C4 C3 1.393(12) . ?
C2 H2A 0.9300 . ?
C2 C1 1.370(14) . ?
C2 C3 1.390(12) . ?
C6 C1 1.365(12) . ?
C6 C7 1.445(13) . ?
C1 H1 0.9300 . ?
C7 H7 0.9300 . ?
C3 H3 0.9300 . ?

loop_
_geom_torsion_atom_site_label_1
_geom_torsion_atom_site_label_2
_geom_torsion_atom_site_label_3
_geom_torsion_atom_site_label_4
_geom_torsion
_geom_torsion_site_symmetry_1
_geom_torsion_site_symmetry_2
_geom_torsion_site_symmetry_3
_geom_torsion_site_symmetry_4
_geom_torsion_publ_flag
O1 C8 N2 N1 -2.6(13) . . . . ?
O1 C8 C9 C11 0.5(12) . . . 7_546 ?
O1 C8 C9 C10 -178.2(9) . . . . ?
C11 C10 C9 C11 2.6(15) . . . 7_546 ?
C11 C10 C9 C8 -178.8(8) . . . . ?
C5 C4 C3 C2 0.7(15) . . . . ?
C5 C6 C1 C2 -2.9(15) . . . . ?
C5 C6 C7 N1 -4.9(15) . . . . ?
N2 N1 C7 C6 179.9(9) . . . . ?
N2 C8 C9 C11 177.6(8) . . . 7_546 ?
N2 C8 C9 C10 -1.1(13) . . . . ?
C4 C5 C6 C1 2.2(14) . . . . ?
C4 C5 C6 C7 -178.7(9) . . . . ?
C9 C11 C10 C9 -2.6(15) 7_546 . . . ?
C9 C8 N2 N1 -179.7(8) . . . . ?
C6 C5 C4 C3 -1.1(14) . . . . ?
C1 C2 C3 C4 -1.2(14) . . . . ?
C1 C6 C7 N1 174.3(10) . . . . ?
C7 N1 N2 C8 -176.5(8) . . . . ?
C7 C6 C1 C2 178.0(9) . . . . ?
C3 C2 C1 C6 2.4(15) . . . . ?
